data_2215680
loop_
_publ_author_name
'Harrison, William T. A.'

_publ_section_title
;
 Triphenylphosphine oxide--succinimide (1/1)
;
_journal_coeditor_code TK2197
_journal_issue 10
_journal_name_full 'Acta Crystallographica Section E'
_journal_page_first o4182
_journal_page_last o4182
_journal_paper_doi 10.1107/S1600536807047356
_journal_volume 63
_journal_year 2007
_chemical_formula_iupac 'C18 H15 O P, C4 H5 N O2'
_chemical_formula_moiety 'C18 H15 O P, C4 H5 N O2'
_chemical_formula_sum 'C22 H20 N O3 P'
_chemical_formula_weight 377.36
_chemical_name_systematic
;
Triphenylphosphine oxide--succinimide (1/1)
;
_space_group_IT_number 61
_symmetry_cell_setting orthorhombic
_symmetry_space_group_name_Hall '-P 2ac 2ab'
_symmetry_space_group_name_H-M 'P b c a'
_atom_sites_solution_hydrogens geom
_atom_sites_solution_primary direct
_atom_sites_solution_secondary difmap
_audit_creation_method SHELXL-97
_cell_angle_alpha 90
_cell_angle_beta 90
_cell_angle_gamma 90
_cell_formula_units_Z 8
_cell_length_a 8.5825(4)
_cell_length_b 17.2754(7)
_cell_length_c 26.6505(11)
_cell_measurement_reflns_used 5293
_cell_measurement_temperature 293(2)
_cell_measurement_theta_max 24.8
_cell_measurement_theta_min 2.4
_cell_volume 3951.4(3)
_computing_cell_refinement 'SAINT (Bruker, 1999)'
_computing_data_collection 'SMART (Bruker, 1999)'
_computing_data_reduction 'SAINT (Bruker, 1999)'
_computing_molecular_graphics 'ORTEP-3 (Farrugia, 1997)'
_computing_publication_material 'SHELXL97 (Sheldrick, 1997)'
_computing_structure_refinement 'SHELXL97 (Sheldrick, 1997)'
_computing_structure_solution 'SHELXS97 (Sheldrick, 1997)'
_diffrn_ambient_temperature 293(2)
_diffrn_measured_fraction_theta_full 0.996
_diffrn_measured_fraction_theta_max 0.996
_diffrn_measurement_device_type 'Bruker SMART 1000 CCD'
_diffrn_measurement_method \w
_diffrn_radiation_monochromator graphite
_diffrn_radiation_source 'fine-focus sealed tube'
_diffrn_radiation_type MoK\a
_diffrn_radiation_wavelength 0.71073
_diffrn_reflns_av_R_equivalents 0.047
_diffrn_reflns_av_sigmaI/netI 0.034
_diffrn_reflns_limit_h_max 10
_diffrn_reflns_limit_h_min -10
_diffrn_reflns_limit_k_max 21
_diffrn_reflns_limit_k_min -20
_diffrn_reflns_limit_l_max 32
_diffrn_reflns_limit_l_min -28
_diffrn_reflns_number 26415
_diffrn_reflns_theta_full 26.0
_diffrn_reflns_theta_max 26.0
_diffrn_reflns_theta_min 2.4
_diffrn_standards_decay_% 0
_exptl_absorpt_coefficient_mu 0.160
_exptl_absorpt_correction_type none
_exptl_crystal_colour colourless
_exptl_crystal_density_diffrn 1.269
_exptl_crystal_density_method 'not measured'
_exptl_crystal_description chunk
_exptl_crystal_F_000 1584
_exptl_crystal_size_max 0.42
_exptl_crystal_size_mid 0.35
_exptl_crystal_size_min 0.18
_refine_diff_density_max 0.32
_refine_diff_density_min -0.30
_refine_ls_extinction_method none
_refine_ls_goodness_of_fit_ref 1.02
_refine_ls_hydrogen_treatment constr
_refine_ls_matrix_type full
_refine_ls_number_parameters 209
_refine_ls_number_reflns 3887
_refine_ls_number_restraints 0
_refine_ls_restrained_S_all 1.02
_refine_ls_R_factor_all 0.081
_refine_ls_R_factor_gt 0.044
_refine_ls_shift/su_max 0.001
_refine_ls_shift/su_mean 0.000
_refine_ls_structure_factor_coef Fsqd
_refine_ls_weighting_details 'calc w=1/[\s^2^(Fo^2^)+(0.0616P)^2^+0.24P] where P=(Fo^2^+2Fc^2^)/3'
_refine_ls_weighting_scheme calc
_refine_ls_wR_factor_gt 0.109
_refine_ls_wR_factor_ref 0.121
_reflns_number_gt 2454
_reflns_number_total 3887
_reflns_threshold_expression I>2\s(I)
_cod_data_source_file tk2197.cif
_cod_data_source_block I
_cod_database_code 2215680
_cod_database_fobs_code 2215680

loop_
_symmetry_equiv_pos_as_xyz
'x, y, z'
'-x+1/2, -y, z+1/2'
'-x, y+1/2, -z+1/2'
'x+1/2, -y+1/2, -z'
'-x, -y, -z'
'x-1/2, y, -z-1/2'
'x, -y-1/2, z-1/2'
'-x-1/2, y-1/2, z'

loop_
_atom_site_type_symbol
_atom_site_label
_atom_site_fract_x
_atom_site_fract_y
_atom_site_fract_z
_atom_site_U_iso_or_equiv
_atom_site_adp_type
_atom_site_calc_flag
_atom_site_refinement_flags
_atom_site_occupancy
_atom_site_disorder_assembly
_atom_site_disorder_group
C C1 0.1713(3) 0.41653(15) 0.31308(10) 0.0576(6) Uani d . 1 . .
C C2 0.0888(4) 0.45266(16) 0.26964(12) 0.0853(9) Uani d . 1 . .
H H2A -0.0221 0.4565 0.2762 0.102 Uiso calc R 1 . .
H H2B 0.1042 0.4223 0.2394 0.102 Uiso calc R 1 . .
C C3 0.1599(4) 0.53217(16) 0.26394(11) 0.0822(9) Uani d . 1 . .
H H3A 0.2056 0.5383 0.2309 0.099 Uiso calc R 1 . .
H H3B 0.0818 0.5721 0.2688 0.099 Uiso calc R 1 . .
C C4 0.2834(3) 0.53676(15) 0.30405(9) 0.0570(6) Uani d . 1 . .
N N1 0.2801(2) 0.46846(11) 0.32998(7) 0.0527(5) Uani d . 1 . .
H H1 0.3412 0.4589 0.3548 0.063 Uiso calc R 1 . .
O O1 0.1478(2) 0.35331(11) 0.33060(8) 0.0800(6) Uani d . 1 . .
O O2 0.3707(2) 0.59001(11) 0.31185(7) 0.0800(6) Uani d . 1 . .
P P1 0.61012(6) 0.39626(3) 0.42066(2) 0.04155(17) Uani d . 1 . .
O O3 0.45860(17) 0.43822(9) 0.41661(5) 0.0551(4) Uani d . 1 A .
C C5A 0.7853(5) 0.4593(2) 0.42092(16) 0.0400(19) Uiso d PG 0.449(15) A 1
C C6A 0.7718(6) 0.5331(2) 0.4007(2) 0.0610(18) Uiso d PG 0.449(15) A 1
H H6A 0.6764 0.5500 0.3883 0.073 Uiso calc PR 0.449(15) A 1
C C7A 0.9008(8) 0.58172(19) 0.3991(3) 0.063(2) Uiso d PG 0.449(15) A 1
H H7A 0.8917 0.6311 0.3856 0.075 Uiso calc PR 0.449(15) A 1
C C8A 1.0433(7) 0.5564(3) 0.4177(2) 0.0610(19) Uiso d PG 0.449(15) A 1
H H8A 1.1296 0.5890 0.4166 0.073 Uiso calc PR 0.449(15) A 1
C C9A 1.0567(5) 0.4826(4) 0.43792(17) 0.0604(19) Uiso d PG 0.449(15) A 1
H H9A 1.1521 0.4657 0.4504 0.073 Uiso calc PR 0.449(15) A 1
C C10A 0.9278(5) 0.4340(3) 0.43953(15) 0.0556(18) Uiso d PG 0.449(15) A 1
H H10A 0.9368 0.3846 0.4531 0.067 Uiso calc PR 0.449(15) A 1
C C5B 0.7646(4) 0.46322(11) 0.41665(8) 0.0463(18) Uiso d PG 0.551(15) A 2
C C6B 0.7367(6) 0.53136(14) 0.39039(13) 0.0577(15) Uiso d PG 0.551(15) A 2
H H6B 0.6396 0.5402 0.3761 0.069 Uiso calc PR 0.551(15) A 2
C C7B 0.8542(7) 0.58627(15) 0.38555(17) 0.0728(17) Uiso d PG 0.551(15) A 2
H H7B 0.8356 0.6319 0.3680 0.087 Uiso calc PR 0.551(15) A 2
C C8B 0.9994(7) 0.5730(2) 0.40696(16) 0.0628(16) Uiso d PG 0.551(15) A 2
H H8B 1.0780 0.6098 0.4037 0.075 Uiso calc PR 0.551(15) A 2
C C9B 1.0273(5) 0.5049(3) 0.43322(14) 0.0627(15) Uiso d PG 0.551(15) A 2
H H9B 1.1245 0.4960 0.4475 0.075 Uiso calc PR 0.551(15) A 2
C C10B 0.9098(3) 0.4500(2) 0.43806(10) 0.0510(14) Uiso d PG 0.551(15) A 2
H H10B 0.9285 0.4044 0.4556 0.061 Uiso calc PR 0.551(15) A 2
C C11 0.62595(19) 0.34155(8) 0.47816(6) 0.0412(5) Uani d G 1 A .
C C12 0.5739(2) 0.37552(10) 0.52185(6) 0.0600(6) Uani d G 1 . .
H H12 0.5329 0.4253 0.5211 0.072 Uiso calc R 1 A .
C C13 0.5825(3) 0.33567(18) 0.56671(10) 0.0728(8) Uani d . 1 A .
H H13 0.5467 0.3587 0.5961 0.087 Uiso calc R 1 . .
C C14 0.6426(3) 0.2632(2) 0.56810(12) 0.0757(9) Uani d . 1 . .
H H14 0.6472 0.2365 0.5984 0.091 Uiso calc R 1 A .
C C15 0.6966(3) 0.22924(16) 0.52530(13) 0.0800(9) Uani d . 1 A .
H H15 0.7388 0.1797 0.5265 0.096 Uiso calc R 1 . .
C C16 0.6886(3) 0.26835(14) 0.48007(10) 0.0628(7) Uani d . 1 . .
H H16 0.7255 0.2451 0.4509 0.075 Uiso calc R 1 A .
C C17 0.6351(2) 0.32944(12) 0.36951(8) 0.0438(5) Uani d . 1 A .
C C18 0.5031(3) 0.29439(12) 0.34987(9) 0.0503(6) Uani d . 1 . .
H H18 0.4062 0.3044 0.3641 0.060 Uiso calc R 1 A .
C C19 0.5145(3) 0.24481(14) 0.30941(10) 0.0630(7) Uani d . 1 A .
H H19 0.4253 0.2216 0.2965 0.076 Uiso calc R 1 . .
C C20 0.6566(4) 0.22971(16) 0.28827(10) 0.0754(8) Uani d . 1 . .
H H20 0.6636 0.1974 0.2605 0.091 Uiso calc R 1 A .
C C21 0.7882(4) 0.26217(18) 0.30800(12) 0.0871(9) Uani d . 1 A .
H H21 0.8849 0.2505 0.2942 0.105 Uiso calc R 1 . .
C C22 0.7783(3) 0.31224(16) 0.34827(10) 0.0666(7) Uani d . 1 . .
H H22 0.8684 0.3346 0.3612 0.080 Uiso calc R 1 A .

loop_
_atom_site_aniso_label
_atom_site_aniso_U_11
_atom_site_aniso_U_22
_atom_site_aniso_U_33
_atom_site_aniso_U_12
_atom_site_aniso_U_13
_atom_site_aniso_U_23
C1 0.0418(12) 0.0676(16) 0.0635(17) 0.0044(12) -0.0009(12) 0.0120(13)
C2 0.090(2) 0.0775(19) 0.089(2) 0.0031(17) -0.0414(17) 0.0140(16)
C3 0.102(2) 0.0731(18) 0.072(2) 0.0089(17) -0.0285(17) 0.0176(15)
C4 0.0675(16) 0.0589(15) 0.0445(14) 0.0091(13) 0.0034(12) 0.0048(12)
N1 0.0472(11) 0.0651(12) 0.0458(11) 0.0052(10) -0.0029(9) 0.0110(10)
O1 0.0591(11) 0.0782(13) 0.1027(16) -0.0090(9) -0.0085(10) 0.0330(12)
O2 0.1052(15) 0.0678(12) 0.0669(13) -0.0142(11) -0.0062(11) 0.0062(10)
P1 0.0431(3) 0.0469(3) 0.0347(3) 0.0038(3) -0.0016(3) 0.0005(2)
O3 0.0542(9) 0.0655(10) 0.0457(10) 0.0169(8) -0.0036(8) 0.0021(8)
C11 0.0370(11) 0.0482(12) 0.0385(12) -0.0019(9) -0.0011(9) 0.0019(9)
C12 0.0745(17) 0.0624(15) 0.0432(14) 0.0115(13) -0.0001(13) -0.0010(11)
C13 0.0778(19) 0.104(2) 0.0369(15) 0.0107(17) 0.0005(13) 0.0069(14)
C14 0.0561(16) 0.107(2) 0.0641(19) -0.0030(15) -0.0027(14) 0.0400(17)
C15 0.081(2) 0.0666(17) 0.093(2) 0.0156(15) 0.0052(18) 0.0334(17)
C16 0.0696(17) 0.0570(14) 0.0617(16) 0.0137(13) 0.0104(14) 0.0102(12)
C17 0.0444(12) 0.0509(12) 0.0360(12) 0.0001(10) 0.0000(10) -0.0005(9)
C18 0.0483(13) 0.0511(13) 0.0513(14) 0.0023(10) -0.0059(11) 0.0005(11)
C19 0.0712(18) 0.0590(15) 0.0588(16) -0.0061(13) -0.0187(14) -0.0060(12)
C20 0.097(2) 0.0779(19) 0.0513(17) -0.0029(17) -0.0004(16) -0.0255(14)
C21 0.0721(19) 0.118(2) 0.0712(19) -0.0092(18) 0.0224(16) -0.0403(18)
C22 0.0527(14) 0.0897(19) 0.0573(16) -0.0121(14) 0.0087(13) -0.0247(14)

loop_
_atom_type_symbol
_atom_type_description
_atom_type_scat_dispersion_real
_atom_type_scat_dispersion_imag
_atom_type_scat_source
C C 0.0033 0.0016 'International Tables Vol C Tables 4.2.6.8 and 6.1.1.4'
H H 0.0000 0.0000 'International Tables Vol C Tables 4.2.6.8 and 6.1.1.4'
N N 0.0061 0.0033 'International Tables Vol C Tables 4.2.6.8 and 6.1.1.4'
O O 0.0106 0.0060 'International Tables Vol C Tables 4.2.6.8 and 6.1.1.4'
P P 0.1023 0.0942 'International Tables Vol C Tables 4.2.6.8 and 6.1.1.4'

loop_
_geom_angle_atom_site_label_1
_geom_angle_atom_site_label_2
_geom_angle_atom_site_label_3
_geom_angle
O1 C1 N1 125.4(2)
O1 C1 C2 126.8(2)
N1 C1 C2 107.7(2)
C1 C2 C3 105.4(2)
C1 C2 H2A 110.7
C3 C2 H2A 110.7
C1 C2 H2B 110.7
C3 C2 H2B 110.7
H2A C2 H2B 108.8
C4 C3 C2 105.1(2)
C4 C3 H3A 110.7
C2 C3 H3A 110.7
C4 C3 H3B 110.7
C2 C3 H3B 110.7
H3A C3 H3B 108.8
O2 C4 N1 125.7(2)
O2 C4 C3 126.9(2)
N1 C4 C3 107.4(2)
C4 N1 C1 114.4(2)
C4 N1 H1 122.8
C1 N1 H1 122.8
O3 P1 C5B 109.39(12)
O3 P1 C17 111.15(9)
C5B P1 C17 106.59(9)
O3 P1 C11 112.40(8)
C5B P1 C11 109.78(10)
C17 P1 C11 107.35(9)
O3 P1 C5A 114.90(16)
C5B P1 C5A 6.38(15)
C17 P1 C5A 106.42(14)
C11 P1 C5A 104.05(15)
C6A C5A C10A 120.0
C6A C5A P1 118.0(2)
C10A C5A P1 122.0(2)
C7A C6A C5A 120.0
C7A C6A H6A 120.0
C5A C6A H6A 120.0
C8A C7A C6A 120.0
C8A C7A H7A 120.0
C6A C7A H7A 120.0
C7A C8A C9A 120.0
C7A C8A H8A 120.0
C9A C8A H8A 120.0
C8A C9A C10A 120.0
C8A C9A H9A 120.0
C10A C9A H9A 120.0
C9A C10A C5A 120.0
C9A C10A H10A 120.0
C5A C10A H10A 120.0
C6B C5B C10B 120.0
C6B C5B P1 117.20(7)
C10B C5B P1 122.80(7)
C7B C6B C5B 120.0
C7B C6B H6B 120.0
C5B C6B H6B 120.0
C6B C7B C8B 120.0
C6B C7B H7B 120.0
C8B C7B H7B 120.0
C7B C8B C9B 120.0
C7B C8B H8B 120.0
C9B C8B H8B 120.0
C10B C9B C8B 120.0
C10B C9B H9B 120.0
C8B C9B H9B 120.0
C9B C10B C5B 120.0
C9B C10B H10B 120.0
C5B C10B H10B 120.0
C16 C11 C12 119.14(16)
C16 C11 P1 122.84(15)
C12 C11 P1 118.02(9)
C11 C12 C13 120.11(18)
C11 C12 H12 119.9
C13 C12 H12 119.9
C14 C13 C12 120.3(3)
C14 C13 H13 119.9
C12 C13 H13 119.9
C13 C14 C15 120.3(3)
C13 C14 H14 119.9
C15 C14 H14 119.9
C14 C15 C16 120.1(3)
C14 C15 H15 119.9
C16 C15 H15 119.9
C11 C16 C15 120.1(2)
C11 C16 H16 120.0
C15 C16 H16 120.0
C22 C17 C18 118.5(2)
C22 C17 P1 123.57(17)
C18 C17 P1 117.95(16)
C19 C18 C17 120.5(2)
C19 C18 H18 119.7
C17 C18 H18 119.7
C20 C19 C18 120.2(2)
C20 C19 H19 119.9
C18 C19 H19 119.9
C21 C20 C19 120.0(2)
C21 C20 H20 120.0
C19 C20 H20 120.0
C20 C21 C22 120.4(3)
C20 C21 H21 119.8
C22 C21 H21 119.8
C21 C22 C17 120.4(2)
C21 C22 H22 119.8
C17 C22 H22 119.8

loop_
_geom_bond_atom_site_label_1
_geom_bond_atom_site_label_2
_geom_bond_distance
C1 O1 1.205(3)
C1 N1 1.371(3)
C1 C2 1.494(3)
C2 C3 1.511(4)
C2 H2A 0.9700
C2 H2B 0.9700
C3 C4 1.507(4)
C3 H3A 0.9700
C3 H3B 0.9700
C4 O2 1.205(3)
C4 N1 1.368(3)
N1 H1 0.8600
P1 O3 1.4928(15)
P1 C5B 1.763(2)
P1 C17 1.799(2)
P1 C11 1.8056(16)
P1 C5A 1.856(3)
C5A C6A 1.3900
C5A C10A 1.3900
C6A C7A 1.3900
C6A H6A 0.9300
C7A C8A 1.3900
C7A H7A 0.9300
C8A C9A 1.3900
C8A H8A 0.9300
C9A C10A 1.3900
C9A H9A 0.9300
C10A H10A 0.9300
C5B C6B 1.3900
C5B C10B 1.3900
C6B C7B 1.3900
C6B H6B 0.9300
C7B C8B 1.3900
C7B H7B 0.9300
C8B C9B 1.3900
C8B H8B 0.9300
C9B C10B 1.3900
C9B H9B 0.9300
C10B H10B 0.9300
C11 C16 1.375(3)
C11 C12 1.3784
C12 C13 1.381(3)
C12 H12 0.9300
C13 C14 1.355(4)
C13 H13 0.9300
C14 C15 1.364(4)
C14 H14 0.9300
C15 C16 1.384(4)
C15 H15 0.9300
C16 H16 0.9300
C17 C22 1.386(3)
C17 C18 1.387(3)
C18 C19 1.380(3)
C18 H18 0.9300
C19 C20 1.369(4)
C19 H19 0.9300
C20 C21 1.366(4)
C20 H20 0.9300
C21 C22 1.381(3)
C21 H21 0.9300
C22 H22 0.9300

loop_
_geom_hbond_atom_site_label_D
_geom_hbond_atom_site_label_H
_geom_hbond_atom_site_label_A
_geom_hbond_site_symmetry_A
_geom_hbond_distance_DH
_geom_hbond_distance_HA
_geom_hbond_distance_DA
_geom_hbond_angle_DHA
N1 H1 O3 . 0.86 1.96 2.820(2) 173
C14 H14 O1 4_556 0.93 2.45 3.368(3) 170
C18 H18 O1 . 0.93 2.54 3.256(3) 135
C22 H22 O1 1_655 0.93 2.55 3.283(3) 136

loop_
_geom_torsion_atom_site_label_1
_geom_torsion_atom_site_label_2
_geom_torsion_atom_site_label_3
_geom_torsion_atom_site_label_4
_geom_torsion
O1 C1 C2 C3 178.8(3)
N1 C1 C2 C3 -1.1(3)
C1 C2 C3 C4 1.3(3)
C2 C3 C4 O2 178.1(3)
C2 C3 C4 N1 -1.1(3)
O2 C4 N1 C1 -178.8(2)
C3 C4 N1 C1 0.4(3)
O1 C1 N1 C4 -179.4(2)
C2 C1 N1 C4 0.5(3)
O3 P1 C5A C6A -21.7(3)
C5B P1 C5A C6A 9.3(14)
C17 P1 C5A C6A 101.7(3)
C11 P1 C5A C6A -145.0(2)
O3 P1 C5A C10A 159.7(2)
C5B P1 C5A C10A -169.2(16)
C17 P1 C5A C10A -76.8(3)
C11 P1 C5A C10A 36.4(3)
C10A C5A C6A C7A 0.0
P1 C5A C6A C7A -178.6(3)
C5A C6A C7A C8A 0.0
C6A C7A C8A C9A 0.0
C7A C8A C9A C10A 0.0
C8A C9A C10A C5A 0.0
C6A C5A C10A C9A 0.0
P1 C5A C10A C9A 178.5(3)
O3 P1 C5B C6B -26.77(10)
C17 P1 C5B C6B 93.50(11)
C11 P1 C5B C6B -150.54(9)
C5A P1 C5B C6B -177.1(14)
O3 P1 C5B C10B 153.73(14)
C17 P1 C5B C10B -86.01(16)
C11 P1 C5B C10B 29.96(18)
C5A P1 C5B C10B 3.4(14)
C10B C5B C6B C7B 0.0
P1 C5B C6B C7B -179.52(9)
C5B C6B C7B C8B 0.0
C6B C7B C8B C9B 0.0
C7B C8B C9B C10B 0.0
C8B C9B C10B C5B 0.0
C6B C5B C10B C9B 0.0
P1 C5B C10B C9B 179.49(9)
O3 P1 C11 C16 138.65(18)
C5B P1 C11 C16 -99.36(19)
C17 P1 C11 C16 16.13(19)
C5A P1 C11 C16 -96.4(2)
O3 P1 C11 C12 -41.93(13)
C5B P1 C11 C12 80.06(14)
C17 P1 C11 C12 -164.45(12)
C5A P1 C11 C12 83.00(15)
C16 C11 C12 C13 -1.1(3)
P1 C11 C12 C13 179.48(19)
C11 C12 C13 C14 0.3(3)
C12 C13 C14 C15 0.6(4)
C13 C14 C15 C16 -0.7(4)
C12 C11 C16 C15 1.0(3)
P1 C11 C16 C15 -179.6(2)
C14 C15 C16 C11 -0.1(4)
O3 P1 C17 C22 146.5(2)
C5B P1 C17 C22 27.4(2)
C11 P1 C17 C22 -90.2(2)
C5A P1 C17 C22 20.7(3)
O3 P1 C17 C18 -32.4(2)
C5B P1 C17 C18 -151.50(19)
C11 P1 C17 C18 90.92(18)
C5A P1 C17 C18 -158.1(2)
C22 C17 C18 C19 -1.3(3)
P1 C17 C18 C19 177.61(18)
C17 C18 C19 C20 0.0(4)
C18 C19 C20 C21 1.7(4)
C19 C20 C21 C22 -2.1(5)
C20 C21 C22 C17 0.8(5)
C18 C17 C22 C21 0.9(4)
P1 C17 C22 C21 -177.9(2)
